data_2213574
loop_
_publ_author_name
'S. Asath Bahadur'
'R. Sayee Kannan'
'B. Sridhar'

_publ_section_title
;
 A 1:1 proton transfer compound of 2-aminobenzoic acid with nitric acid
;
_journal_coeditor_code SJ2301
_journal_issue 5
_journal_name_full 'Acta Crystallographica Section E'
_journal_page_first o2722
_journal_page_last o2723
_journal_paper_doi 10.1107/S160053680701999X
_journal_volume 63
_journal_year 2007
_chemical_formula_iupac 'C7 H8 N O2 +, N O3 -'
_chemical_formula_moiety 'C7 H8 N O2 +, N O3 -'
_chemical_formula_sum 'C7 H8 N2 O5'
_chemical_formula_weight 200.15
_chemical_name_systematic
;
2-carboxyanilinium nitrate
;
_space_group_IT_number 14
_symmetry_cell_setting monoclinic
_symmetry_space_group_name_Hall '-P 2yn'
_symmetry_space_group_name_H-M 'P 1 21/n 1'
_atom_sites_solution_hydrogens geom
_atom_sites_solution_primary direct
_atom_sites_solution_secondary difmap
_audit_creation_method SHELXL-97
_cell_angle_alpha 90.00
_cell_angle_beta 108.2700(10)
_cell_angle_gamma 90.00
_cell_formula_units_Z 4
_cell_length_a 12.2368(7)
_cell_length_b 5.0082(3)
_cell_length_c 14.8395(9)
_cell_measurement_reflns_used 5597
_cell_measurement_temperature 294(2)
_cell_measurement_theta_max 27.86
_cell_measurement_theta_min 2.59
_cell_volume 863.58(9)
_computing_cell_refinement 'SAINT (Bruker, 2001)'
_computing_data_collection 'SMART (Bruker, 2001)'
_computing_data_reduction SAINT
_computing_molecular_graphics 'DIAMOND (Brandenburg & Putz, 2005) and PLATON (Spek, 2003)'
_computing_publication_material SHELXL97
_computing_structure_refinement 'SHELXL97 (Sheldrick, 1997)'
_computing_structure_solution 'SHELXS97 (Sheldrick, 1997)'
_diffrn_ambient_temperature 294(2)
_diffrn_measured_fraction_theta_full 0.989
_diffrn_measured_fraction_theta_max 0.989
_diffrn_measurement_device 'Bruker SMART APEX CCD area-detector'
_diffrn_measurement_device_type 'Bruker SMART APEX CCD area-detector'
_diffrn_measurement_method \w
_diffrn_radiation_monochromator graphite
_diffrn_radiation_source 'fine-focus sealed tube'
_diffrn_radiation_type MoK\a
_diffrn_radiation_wavelength 0.71073
_diffrn_reflns_av_R_equivalents 0.0416
_diffrn_reflns_av_sigmaI/netI 0.0678
_diffrn_reflns_limit_h_max 14
_diffrn_reflns_limit_h_min -14
_diffrn_reflns_limit_k_max 5
_diffrn_reflns_limit_k_min -5
_diffrn_reflns_limit_l_max 17
_diffrn_reflns_limit_l_min -17
_diffrn_reflns_number 6687
_diffrn_reflns_theta_full 25.00
_diffrn_reflns_theta_max 25.00
_diffrn_reflns_theta_min 2.89
_diffrn_standards_number 0
_exptl_absorpt_coefficient_mu 0.133
_exptl_absorpt_correction_type none
_exptl_crystal_colour colorless
_exptl_crystal_density_diffrn 1.539
_exptl_crystal_density_method 'not measured'
_exptl_crystal_description block
_exptl_crystal_F_000 416
_exptl_crystal_size_max 0.20
_exptl_crystal_size_mid 0.15
_exptl_crystal_size_min 0.09
_refine_diff_density_max 0.443
_refine_diff_density_min -0.206
_refine_ls_extinction_coef 0.209(18)
_refine_ls_extinction_expression Fc^*^=kFc[1+0.001xFc^2^\l^3^/sin(2\q)]^-1/4^
_refine_ls_extinction_method SHELXL97
_refine_ls_goodness_of_fit_ref 1.063
_refine_ls_hydrogen_treatment mixed
_refine_ls_matrix_type full
_refine_ls_number_parameters 144
_refine_ls_number_reflns 1498
_refine_ls_number_restraints 0
_refine_ls_restrained_S_all 1.063
_refine_ls_R_factor_all 0.0514
_refine_ls_R_factor_gt 0.0495
_refine_ls_shift/su_max 0.000
_refine_ls_shift/su_mean 0.000
_refine_ls_structure_factor_coef Fsqd
_refine_ls_weighting_details 'calc w=1/[\s^2^(Fo^2^)+(0.0638P)^2^+0.3928P] where P=(Fo^2^+2Fc^2^)/3'
_refine_ls_weighting_scheme calc
_refine_ls_wR_factor_gt 0.1429
_refine_ls_wR_factor_ref 0.1456
_reflns_number_gt 1415
_reflns_number_total 1498
_reflns_threshold_expression I>2\s(I)
_cod_data_source_file sj2301.cif
_cod_data_source_block I
_cod_original_sg_symbol_H-M 'P 21/n'
_cod_database_code 2213574
_cod_database_fobs_code 2213574

loop_
_symmetry_equiv_pos_as_xyz
'x, y, z'
'-x+1/2, y+1/2, -z+1/2'
'-x, -y, -z'
'x-1/2, -y-1/2, z-1/2'

loop_
_atom_site_type_symbol
_atom_site_label
_atom_site_fract_x
_atom_site_fract_y
_atom_site_fract_z
_atom_site_U_iso_or_equiv
_atom_site_adp_type
_atom_site_calc_flag
_atom_site_refinement_flags
_atom_site_occupancy
C C1 0.63021(16) 0.9765(4) 0.84294(13) 0.0392(5) Uani d . 1
C C2 0.54112(15) 0.7649(3) 0.82574(12) 0.0365(5) Uani d . 1
C C3 0.51308(15) 0.6048(4) 0.74515(12) 0.0374(5) Uani d . 1
C C4 0.42748(19) 0.4147(4) 0.72904(16) 0.0507(6) Uani d . 1
H H4 0.4093 0.3094 0.6747 0.061 Uiso calc R 1
C C5 0.36898(19) 0.3818(5) 0.79429(18) 0.0586(6) Uani d . 1
H H5 0.3114 0.2535 0.7838 0.070 Uiso calc R 1
C C6 0.3953(2) 0.5372(5) 0.87449(17) 0.0576(6) Uani d . 1
H H6 0.3557 0.5141 0.9182 0.069 Uiso calc R 1
C C7 0.48004(19) 0.7262(4) 0.88997(15) 0.0484(6) Uani d . 1
H H7 0.4973 0.8309 0.9444 0.058 Uiso calc R 1
N N1 0.57349(17) 0.6312(5) 0.67506(13) 0.0469(5) Uani d . 1
H H1N 0.620(3) 0.762(8) 0.685(2) 0.089(11) Uiso d . 1
H H2N 0.523(3) 0.667(7) 0.617(3) 0.087(9) Uiso d . 1
H H3N 0.609(3) 0.500(7) 0.673(2) 0.087(11) Uiso d . 1
O O1 0.65438(15) 1.0888(3) 0.92666(10) 0.0544(5) Uani d . 1
H H1O 0.696(3) 1.202(6) 0.931(2) 0.071(9) Uiso d . 1
O O2 0.67464(13) 1.0449(3) 0.78371(10) 0.0533(5) Uani d . 1
N N2 0.85489(14) 1.6057(3) 0.98956(11) 0.0415(5) Uani d . 1
O O3 0.79176(15) 1.4943(3) 0.91758(11) 0.0636(5) Uani d . 1
O O4 0.92357(15) 1.7801(4) 0.98375(13) 0.0725(6) Uani d . 1
O O5 0.84897(18) 1.5455(4) 1.06845(12) 0.0719(6) Uani d . 1

loop_
_atom_site_aniso_label
_atom_site_aniso_U_11
_atom_site_aniso_U_22
_atom_site_aniso_U_33
_atom_site_aniso_U_12
_atom_site_aniso_U_13
_atom_site_aniso_U_23
C1 0.0382(10) 0.0427(10) 0.0382(10) -0.0009(8) 0.0140(8) -0.0070(7)
C2 0.0353(9) 0.0376(10) 0.0371(9) 0.0022(7) 0.0119(7) -0.0006(7)
C3 0.0333(9) 0.0388(10) 0.0378(9) 0.0057(7) 0.0080(7) -0.0016(7)
C4 0.0470(12) 0.0432(11) 0.0532(12) -0.0026(9) 0.0031(9) -0.0067(9)
C5 0.0439(12) 0.0529(13) 0.0743(15) -0.0114(10) 0.0119(11) 0.0099(11)
C6 0.0495(12) 0.0646(14) 0.0643(14) -0.0043(10) 0.0259(11) 0.0121(11)
C7 0.0525(12) 0.0538(12) 0.0444(11) -0.0006(9) 0.0231(9) -0.0013(9)
N1 0.0460(11) 0.0555(12) 0.0405(10) 0.0033(9) 0.0156(8) -0.0127(8)
O1 0.0615(10) 0.0615(10) 0.0441(8) -0.0206(8) 0.0223(7) -0.0189(7)
O2 0.0551(9) 0.0644(10) 0.0486(8) -0.0201(7) 0.0282(7) -0.0137(7)
N2 0.0404(9) 0.0412(9) 0.0440(9) -0.0065(7) 0.0147(7) 0.0037(7)
O3 0.0621(10) 0.0713(11) 0.0534(10) -0.0141(8) 0.0122(8) -0.0146(8)
O4 0.0667(11) 0.0738(12) 0.0704(11) -0.0337(9) 0.0122(9) 0.0206(9)
O5 0.0864(14) 0.0809(12) 0.0531(10) -0.0183(10) 0.0287(9) 0.0121(8)

loop_
_atom_type_symbol
_atom_type_description
_atom_type_scat_dispersion_real
_atom_type_scat_dispersion_imag
_atom_type_scat_source
C C 0.0033 0.0016 'International Tables Vol C Tables 4.2.6.8 and 6.1.1.4'
H H 0.0000 0.0000 'International Tables Vol C Tables 4.2.6.8 and 6.1.1.4'
N N 0.0061 0.0033 'International Tables Vol C Tables 4.2.6.8 and 6.1.1.4'
O O 0.0106 0.0060 'International Tables Vol C Tables 4.2.6.8 and 6.1.1.4'

loop_
_geom_angle_atom_site_label_1
_geom_angle_atom_site_label_2
_geom_angle_atom_site_label_3
_geom_angle
_geom_angle_publ_flag
O2 C1 O1 122.96(19) ?
O2 C1 C2 123.13(17) y
O1 C1 C2 113.88(17) y
C3 C2 C7 117.79(18) ?
C3 C2 C1 121.98(16) ?
C7 C2 C1 120.21(17) ?
C4 C3 C2 121.07(18) ?
C4 C3 N1 117.77(18) ?
C2 C3 N1 121.16(17) ?
C3 C4 C5 119.5(2) ?
C3 C4 H4 120.2 ?
C5 C4 H4 120.2 ?
C6 C5 C4 120.5(2) ?
C6 C5 H5 119.8 ?
C4 C5 H5 119.8 ?
C7 C6 C5 119.8(2) ?
C7 C6 H6 120.1 ?
C5 C6 H6 120.1 ?
C6 C7 C2 121.4(2) ?
C6 C7 H7 119.3 ?
C2 C7 H7 119.3 ?
C3 N1 H1N 114(2) ?
C3 N1 H2N 110(2) ?
H1N N1 H2N 103(3) ?
C3 N1 H3N 111(2) ?
H1N N1 H3N 107(3) ?
H2N N1 H3N 110(3) ?
C1 O1 H1O 110(2) ?
O5 N2 O4 118.93(18) ?
O5 N2 O3 120.18(17) ?
O4 N2 O3 120.89(18) ?

loop_
_geom_bond_atom_site_label_1
_geom_bond_atom_site_label_2
_geom_bond_distance
_geom_bond_publ_flag
C1 O2 1.219(2) y
C1 O1 1.310(2) y
C1 C2 1.484(3) ?
C2 C3 1.391(3) ?
C2 C7 1.397(3) ?
C3 C4 1.380(3) ?
C3 N1 1.459(3) y
C4 C5 1.383(3) ?
C4 H4 0.9300 ?
C5 C6 1.373(4) ?
C5 H5 0.9300 ?
C6 C7 1.369(3) ?
C6 H6 0.9300 ?
C7 H7 0.9300 ?
N1 H1N 0.85(4) ?
N1 H2N 0.91(4) ?
N1 H3N 0.79(4) ?
O1 H1O 0.75(3) ?
N2 O5 1.233(2) ?
N2 O4 1.234(2) ?
N2 O3 1.238(2) ?

loop_
_geom_hbond_atom_site_label_D
_geom_hbond_atom_site_label_H
_geom_hbond_atom_site_label_A
_geom_hbond_site_symmetry_A
_geom_hbond_distance_DH
_geom_hbond_distance_HA
_geom_hbond_distance_DA
_geom_hbond_angle_DHA
O1 H1O O3 . 0.75(3) 1.93(3) 2.667(2) 170(3)
N1 H1N O2 . 0.85(4) 2.00(4) 2.678(3) 136(3)
N1 H1N O3 2_646 0.85(4) 2.42(3) 3.056(3) 132(3)
N1 H2N O4 4_585 0.91(4) 1.99(4) 2.891(3) 173(3)
N1 H2N O5 4_585 0.91(4) 2.48(4) 3.154(3) 131(3)
N1 H2N N2 4_585 0.91(4) 2.58(4) 3.443(3) 159(3)
N1 H3N O4 2_636 0.79(4) 2.49(3) 2.950(2) 119(3)
N1 H3N O2 2_646 0.79(4) 2.53(4) 2.980(2) 117(3)
C4 H4 O5 4_575 0.93 2.34 3.237(3) 163
C6 H6 O5 3_677 0.93 2.59 3.378(3) 143

loop_
_geom_torsion_atom_site_label_1
_geom_torsion_atom_site_label_2
_geom_torsion_atom_site_label_3
_geom_torsion_atom_site_label_4
_geom_torsion
O2 C1 C2 C3 8.8(3)
O1 C1 C2 C3 -173.12(17)
O2 C1 C2 C7 -169.4(2)
O1 C1 C2 C7 8.7(3)
C7 C2 C3 C4 0.2(3)
C1 C2 C3 C4 -177.97(17)
C7 C2 C3 N1 -179.47(18)
C1 C2 C3 N1 2.3(3)
C2 C3 C4 C5 -0.3(3)
N1 C3 C4 C5 179.4(2)
C3 C4 C5 C6 0.2(3)
C4 C5 C6 C7 0.0(4)
C5 C6 C7 C2 -0.1(3)
C3 C2 C7 C6 0.0(3)
C1 C2 C7 C6 178.24(19)

loop_
_cod_related_entry_id
_cod_related_entry_database
_cod_related_entry_code
1 ChemSpider 21124589
